data_9003491
loop_
_publ_author_name
'Zanardi, S.'
'Cruciani, G.'
'Alberti, A.'
'Galli, E.'

_publ_section_title
;Dehydration and rehydration process in boggsite: an in-situ X-ray
 single-crystal study Note: Ca represents an unknown distribution across the
 Ca sites of [Ca.806,Mg.138,Na.041,K.007,Fe.006,Sr.001] Note: Reported
 occupancies are discrepant with reported formula. Sample: BOG-350, T = 350 C
;
_journal_name_full 'American Mineralogist'
_journal_page_first 1033
_journal_page_last 1042
_journal_volume 89
_journal_year 2004
_chemical_formula_sum 'Al2.12 Ca0.971 O24 Si9.88'
_chemical_name_mineral Boggsite
_space_group_IT_number 74
_symmetry_space_group_name_Hall '-I 2b 2'
_symmetry_space_group_name_H-M 'I m m a'
_cell_angle_alpha 90
_cell_angle_beta 90
_cell_angle_gamma 90
_cell_length_a 20.053
_cell_length_b 23.838
_cell_length_c 12.850
_cell_formula_units_Z 8
_cell_volume 6142.601
_database_code_amcsd 0003581
_diffrn_ambient_temperature 623.15
_exptl_crystal_density_diffrn 1.638
_cod_original_formula_sum '(Al2.12 Si9.88) O24 Ca.971'
_cod_database_code 9003491

loop_
_space_group_symop_operation_xyz
x,y,z
1/2+x,1/2+y,1/2+z
x,1/2-y,z
1/2+x,-y,1/2+z
-x,1/2+y,-z
1/2-x,+y,1/2-z
-x,y,z
1/2-x,1/2+y,1/2+z
x,-y,-z
1/2+x,1/2-y,1/2-z
x,1/2+y,-z
1/2+x,+y,1/2-z
-x,1/2-y,z
1/2-x,-y,1/2+z
-x,-y,-z
1/2-x,1/2-y,1/2-z

loop_
_atom_site_aniso_label
_atom_site_aniso_U_11
_atom_site_aniso_U_22
_atom_site_aniso_U_33
_atom_site_aniso_U_12
_atom_site_aniso_U_13
_atom_site_aniso_U_23
Al1 0.04190 0.03190 0.04040 0.00130 0.00090 -0.00400
Si1 0.04190 0.03190 0.04040 0.00130 0.00090 -0.00400
Al2 0.04600 0.04580 0.03190 0.00250 -0.00370 -0.00330
Si2 0.04600 0.04580 0.03190 0.00250 -0.00370 -0.00330
Al3 0.03670 0.03220 0.05470 0.00200 0.00460 0.00660
Si3 0.03670 0.03220 0.05470 0.00200 0.00460 0.00660
Al4 0.03390 0.04630 0.03680 0.00000 0.00000 0.00080
Si4 0.03390 0.04630 0.03680 0.00000 0.00000 0.00080
Al5 0.04390 0.03960 0.03830 -0.00300 0.00020 -0.00790
Si5 0.04390 0.03960 0.03830 -0.00300 0.00020 -0.00790
Al6 0.04620 0.04040 0.04600 -0.00380 -0.00420 0.00750
Si6 0.04620 0.04040 0.04600 -0.00380 -0.00420 0.00750
O1 0.08200 0.03400 0.05600 0.00000 0.00200 0.00000
O2 0.06100 0.05800 0.07000 -0.00600 0.01900 -0.00400
O3 0.08700 0.05200 0.05700 0.01100 0.00000 -0.02000
O4 0.08800 0.06100 0.05000 0.00200 -0.01400 -0.01700
O5 0.06000 0.09800 0.05700 0.00700 -0.01700 -0.00800
O6 0.08100 0.03400 0.08300 0.00000 0.00200 0.00000
O7 0.03200 0.07600 0.09400 0.00000 0.00000 0.00000
O8 0.03900 0.11400 0.10000 0.00000 0.00000 -0.02100
O9 0.14200 0.05700 0.06000 -0.01900 0.01400 0.00900
O10 0.10400 0.04200 0.06400 0.00400 -0.00700 0.01100
O11 0.10500 0.07100 0.05600 -0.00400 0.01500 0.02400
O12 0.04100 0.14800 0.12800 -0.00400 -0.01100 0.03600
O13 0.10400 0.05500 0.07300 -0.02000 -0.00400 -0.01400
O14 0.06100 0.07400 0.07700 0.00000 -0.02700 0.00000
O15 0.05900 0.12000 0.05600 0.00000 -0.01900 0.00000
Ca1 0.12400 0.05500 0.07200 -0.01200 -0.02000 0.00300

loop_
_atom_site_label
_atom_site_fract_x
_atom_site_fract_y
_atom_site_fract_z
_atom_site_occupancy
_atom_site_U_iso_or_equiv
Al1 0.18703 0.18526 0.67450 0.23000 0.03810
Si1 0.18703 0.18526 0.67450 0.77000 0.03810
Al2 0.18929 0.02486 0.33010 0.31000 0.04130
Si2 0.18929 0.02486 0.33010 0.69000 0.04130
Al3 0.07692 0.18450 0.84100 0.23000 0.04120
Si3 0.07692 0.18450 0.84100 0.77000 0.04120
Al4 0.07832 0.02062 0.16300 0.20000 0.03910
Si4 0.07832 0.02062 0.16300 0.80000 0.03910
Al5 0.21870 0.08387 0.53900 0.05000 0.04070
Si5 0.21870 0.08387 0.53900 0.95000 0.04070
Al6 0.12429 0.08451 0.96390 0.04000 0.04430
Si6 0.12429 0.08451 0.96390 0.96000 0.04430
O1 0.18230 0.25000 0.63860 1.00000 0.05800
O2 0.12000 0.16550 0.73830 1.00000 0.06300
O3 0.19220 0.14390 0.57410 1.00000 0.06600
O4 0.19160 0.06900 0.42630 1.00000 0.06700
O5 0.11760 0.03010 0.27150 1.00000 0.07200
O6 0.08730 0.25000 0.86710 1.00000 0.06600
O7 0.00000 0.16890 0.81040 1.00000 0.06800
O8 0.00000 0.02210 0.18820 1.00000 0.08500
O9 0.19020 0.03980 0.62430 1.00000 0.08700
O10 0.10070 0.14650 0.93920 1.00000 0.07100
O11 0.09870 0.06500 0.07430 1.00000 0.07800
O12 0.20300 0.08060 0.95880 1.00000 0.10600
O13 0.09500 0.04390 0.87350 1.00000 0.07800
O14 0.25000 0.17450 0.75000 1.00000 0.07100
O15 0.25000 -0.03390 0.75000 1.00000 0.07900
Ca1 0.07850 0.07970 0.69560 0.28400 0.08400
Ca2 0.00000 0.08590 0.74560 0.13500 0.11500
Ca3 0.00000 0.13880 0.07290 0.02800 0.07000
Ca3b 0.00000 0.08620 -0.04690 0.02200 0.06200
Ca4 0.19440 0.08070 0.78310 0.10900 0.06900

loop_
_cod_related_entry_id
_cod_related_entry_database
_cod_related_entry_code
1 AMCSD 0003581
